data_4311322
loop_
_publ_author_name
'Shahrad Amerioun'
'Tadahiro Yokosawa'
'Sven Lidin'
'Ulrich H\"aussermann'

_publ_section_title
;
 Phase Stability in the Systems AeAl2-xMgx (Ae = Ca, Sr, Ba): Electron
 Concentration and Size Controlled Variations on the Laves Phase
 Structural Theme
;
_journal_name_full 'Inorganic Chemistry'
_journal_page_first 4751
_journal_page_last 4760
_journal_paper_doi 10.1021/ic0400235
_journal_volume 43
_journal_year 2004
_chemical_formula_sum 'Al1.45 Mg0.55 Sr'
_chemical_formula_weight 141.35
_space_group_IT_number 194
_symmetry_cell_setting hexagonal
_symmetry_space_group_name_Hall '-P 6c 2c'
_symmetry_space_group_name_H-M 'P 63/m m c'
_atom_sites_solution_hydrogens geom
_atom_sites_solution_primary direct
_atom_sites_solution_secondary difmap
_audit_creation_method SHELXL-97
_cell_angle_alpha 90.00
_cell_angle_beta 90.00
_cell_angle_gamma 120.00
_cell_formula_units_Z 8
_cell_length_a 6.0977(14)
_cell_length_b 6.0977(14)
_cell_length_c 19.815(6)
_cell_measurement_reflns_used 19
_cell_measurement_temperature 293(2)
_cell_measurement_theta_max 43.43
_cell_measurement_theta_min 3.42
_cell_volume 638.1(3)
_computing_cell_refinement 'PIRUM (Werner & Ericsson, 1993)'
_computing_data_collection 'EXPOSE in IPDS (Stoe &Cie, 1997)'
_computing_data_reduction 'X-RED  (Stoe & Cie, 1997)'
_computing_molecular_graphics 'Atoms (Dowty, 1997)'
_computing_structure_refinement 'SHELXL-97 (Sheldrick, 1997)'
_computing_structure_solution 'SHELXS-97 (Sheldrick, 1990)'
_diffrn_ambient_temperature 293(2)
_diffrn_detector_area_resol_mean 'area detector'
_diffrn_measured_fraction_theta_full 0.997
_diffrn_measured_fraction_theta_max 0.997
_diffrn_measurement_device_type 'Stoe IPDS (version 2.87)'
_diffrn_measurement_method 'fi scan'
_diffrn_radiation_monochromator graphite
_diffrn_radiation_source 'rotating anode'
_diffrn_radiation_type MoK\a
_diffrn_radiation_wavelength 0.71073
_diffrn_reflns_av_R_equivalents 0.0581
_diffrn_reflns_av_sigmaI/netI 0.0253
_diffrn_reflns_limit_h_max 7
_diffrn_reflns_limit_h_min -7
_diffrn_reflns_limit_k_max 7
_diffrn_reflns_limit_k_min -7
_diffrn_reflns_limit_l_max 25
_diffrn_reflns_limit_l_min -25
_diffrn_reflns_number 4219
_diffrn_reflns_theta_full 27.66
_diffrn_reflns_theta_max 27.66
_diffrn_reflns_theta_min 3.86
_diffrn_standards_interval_count 6.0
_exptl_absorpt_coefficient_mu 17.40
_exptl_absorpt_correction_T_max 0.1668
_exptl_absorpt_correction_T_min 0.1043,
_exptl_absorpt_correction_type 'numerical (X-shape, (Stoe & Cie, 1997))'
_exptl_crystal_colour silver
_exptl_crystal_density_diffrn 2.95
_exptl_crystal_density_method 'not measured'
_exptl_crystal_description 'needle-like shape'
_exptl_crystal_F_000 508
_exptl_crystal_size_max 0.07
_exptl_crystal_size_mid 0.05
_exptl_crystal_size_min 0.04
_refine_diff_density_max 0.699
_refine_diff_density_min -1.000
_refine_diff_density_rms 0.174
_refine_ls_extinction_method none
_refine_ls_goodness_of_fit_ref 0.870
_refine_ls_hydrogen_treatment mixed
_refine_ls_matrix_type full
_refine_ls_number_parameters 18
_refine_ls_number_reflns 328
_refine_ls_number_restraints 0
_refine_ls_restrained_S_all 0.870
_refine_ls_R_factor_all 0.0326
_refine_ls_R_factor_gt 0.0169
_refine_ls_shift/su_max 0.000
_refine_ls_shift/su_mean 0.000
_refine_ls_structure_factor_coef Fsqd
_refine_ls_weighting_details 'calc w=1/[\s^2^(Fo^2^)+(0.0144P)^2^+0.0000P] where P=(Fo^2^+2Fc^2^)/3'
_refine_ls_weighting_scheme calc
_refine_ls_wR_factor_gt 0.0284
_refine_ls_wR_factor_ref 0.0300
_reflns_number_gt 226
_reflns_number_total 328
_reflns_threshold_expression >2sigma(I)
_cod_data_source_file ic0400235_5.cif
_cod_data_source_block SrMg0.55Al1.45
_cod_depositor_comments
;
The following automatic conversions were performed:

data name '_atom_site_symetry_multiplicity' was replaced with
'_atom_site_symmetry_multiplicity' as specified in the replacement
file 'data/replacement-values/replacement_tags.lst'.

Automatic conversion script
Id: cif_correct_tags 9268 2022-04-12 08:56:07Z antanas 
;
_cod_original_cell_volume 638.0(3)
_cod_original_formula_sum SrMg0.55Al1.45
_cod_database_code 4311322

loop_
_symmetry_equiv_pos_as_xyz
'x, y, z'
'-y, x-y, z'
'-x+y, -x, z'
'-x, -y, z+1/2'
'y, -x+y, z+1/2'
'x-y, x, z+1/2'
'y, x, -z'
'x-y, -y, -z'
'-x, -x+y, -z'
'-y, -x, -z+1/2'
'-x+y, y, -z+1/2'
'x, x-y, -z+1/2'
'-x, -y, -z'
'y, -x+y, -z'
'x-y, x, -z'
'x, y, -z-1/2'
'-y, x-y, -z-1/2'
'-x+y, -x, -z-1/2'
'-y, -x, z'
'-x+y, y, z'
'x, x-y, z'
'y, x, z-1/2'
'x-y, -y, z-1/2'
'-x, -x+y, z-1/2'

loop_
_atom_site_label
_atom_site_type_symbol
_atom_site_fract_x
_atom_site_fract_y
_atom_site_fract_z
_atom_site_U_iso_or_equiv
_atom_site_adp_type
_atom_site_occupancy
_atom_site_symmetry_multiplicity
_atom_site_calc_flag
_atom_site_refinement_flags
_atom_site_disorder_assembly
_atom_site_disorder_group
Sr1 Sr 0.0000 0.0000 0.40367(3) 0.01278(15) Uani 2.00 6 d SP . .
Sr2 Sr 0.3333 0.6667 0.34185(3) 0.01233(14) Uani 2.00 6 d SP . .
Al1 Al 0.3333 0.6667 0.63400(9) 0.0168(4) Uani 2.00 6 d SP . .
Al2 Al 0.3285(4) 0.16426(18) 0.2500 0.0146(3) Uani 2.00 4 d SP . .
MG1 Al 0.0000 0.5000 0.5000 0.0206(4) Uani 2.00 4 d SP . .

loop_
_atom_site_aniso_label
_atom_site_aniso_U_11
_atom_site_aniso_U_22
_atom_site_aniso_U_33
_atom_site_aniso_U_23
_atom_site_aniso_U_13
_atom_site_aniso_U_12
Sr1 0.0123(2) 0.0123(2) 0.0137(2) 0.000 0.000 0.00616(10)
Sr2 0.0119(2) 0.0119(2) 0.0133(2) 0.000 0.000 0.00593(10)
Al1 0.0155(6) 0.0155(6) 0.0195(9) 0.000 0.000 0.0077(3)
Al2 0.0147(9) 0.0150(6) 0.0141(6) 0.000 0.000 0.0073(4)
MG1 0.0206(10) 0.0191(7) 0.0227(8) 0.0020(3) 0.0040(7) 0.0103(5)

loop_
_atom_type_symbol
_atom_type_description
_atom_type_scat_dispersion_real
_atom_type_scat_dispersion_imag
_atom_type_scat_source
Sr Sr -1.5307 3.2498 'International Tables Vol C Tables 4.2.6.8 and 6.1.1.4'
Mg Mg 0.0486 0.0363 'International Tables Vol C Tables 4.2.6.8 and 6.1.1.4'
Al Al 0.0645 0.0514 'International Tables Vol C Tables 4.2.6.8 and 6.1.1.4'

loop_
_geom_angle_atom_site_label_1
_geom_angle_atom_site_label_2
_geom_angle_atom_site_label_3
_geom_angle
_geom_angle_site_symmetry_1
_geom_angle_site_symmetry_3
_geom_angle_publ_flag
Al2 Sr1 Al2 50.77(5) 3 2 ?
Al2 Sr1 Al2 50.77(5) 3 . ?
Al2 Sr1 Al2 50.77(5) 2 . ?
Al2 Sr1 MG1 145.53(2) 3 2_665 ?
Al2 Sr1 MG1 117.455(15) 2 2_665 ?
Al2 Sr1 MG1 95.61(3) . 2_665 ?
Al2 Sr1 MG1 117.455(15) 3 3 ?
Al2 Sr1 MG1 145.53(2) 2 3 ?
Al2 Sr1 MG1 95.61(3) . 3 ?
MG1 Sr1 MG1 50.149(8) 2_665 3 ?
Al2 Sr1 MG1 145.53(2) 3 . ?
Al2 Sr1 MG1 95.61(3) 2 . ?
Al2 Sr1 MG1 117.455(15) . . ?
MG1 Sr1 MG1 50.149(8) 2_665 . ?
MG1 Sr1 MG1 94.452(18) 3 . ?
Al2 Sr1 MG1 95.61(3) 3 2 ?
Al2 Sr1 MG1 117.455(15) 2 2 ?
Al2 Sr1 MG1 145.53(2) . 2 ?
MG1 Sr1 MG1 115.90(3) 2_665 2 ?
MG1 Sr1 MG1 94.452(18) 3 2 ?
MG1 Sr1 MG1 94.452(18) . 2 ?
Al2 Sr1 MG1 117.455(15) 3 3_455 ?
Al2 Sr1 MG1 95.61(3) 2 3_455 ?
Al2 Sr1 MG1 145.53(2) . 3_455 ?
MG1 Sr1 MG1 94.452(18) 2_665 3_455 ?
MG1 Sr1 MG1 115.90(3) 3 3_455 ?
MG1 Sr1 MG1 50.149(8) . 3_455 ?
MG1 Sr1 MG1 50.149(8) 2 3_455 ?
Al2 Sr1 MG1 95.61(3) 3 1_545 ?
Al2 Sr1 MG1 145.53(2) 2 1_545 ?
Al2 Sr1 MG1 117.455(15) . 1_545 ?
MG1 Sr1 MG1 94.452(18) 2_665 1_545 ?
MG1 Sr1 MG1 50.149(8) 3 1_545 ?
MG1 Sr1 MG1 115.90(3) . 1_545 ?
MG1 Sr1 MG1 50.149(8) 2 1_545 ?
MG1 Sr1 MG1 94.452(18) 3_455 1_545 ?
Al2 Sr1 Al1 93.55(3) 3 13_566 ?
Al2 Sr1 Al1 48.36(4) 2 13_566 ?
Al2 Sr1 Al1 93.55(3) . 13_566 ?
MG1 Sr1 Al1 96.318(17) 2_665 13_566 ?
MG1 Sr1 Al1 145.91(2) 3 13_566 ?
MG1 Sr1 Al1 52.55(3) . 13_566 ?
MG1 Sr1 Al1 96.318(17) 2 13_566 ?
MG1 Sr1 Al1 52.55(3) 3_455 13_566 ?
MG1 Sr1 Al1 145.91(2) 1_545 13_566 ?
Al2 Sr1 Al1 48.36(4) 3 13_556 ?
Al2 Sr1 Al1 93.55(3) 2 13_556 ?
Al2 Sr1 Al1 93.55(3) . 13_556 ?
MG1 Sr1 Al1 145.91(2) 2_665 13_556 ?
MG1 Sr1 Al1 96.318(17) 3 13_556 ?
MG1 Sr1 Al1 145.91(2) . 13_556 ?
MG1 Sr1 Al1 52.55(3) 2 13_556 ?
MG1 Sr1 Al1 96.318(17) 3_455 13_556 ?
MG1 Sr1 Al1 52.55(3) 1_545 13_556 ?
Al1 Sr1 Al1 115.82(2) 13_566 13_556 ?
Al2 Sr1 Al1 93.55(3) 3 13_666 ?
Al2 Sr1 Al1 93.55(3) 2 13_666 ?
Al2 Sr1 Al1 48.36(4) . 13_666 ?
MG1 Sr1 Al1 52.55(3) 2_665 13_666 ?
MG1 Sr1 Al1 52.55(3) 3 13_666 ?
MG1 Sr1 Al1 96.318(17) . 13_666 ?
MG1 Sr1 Al1 145.91(2) 2 13_666 ?
MG1 Sr1 Al1 145.91(2) 3_455 13_666 ?
MG1 Sr1 Al1 96.318(17) 1_545 13_666 ?
Al1 Sr1 Al1 115.82(2) 13_566 13_666 ?
Al1 Sr1 Al1 115.82(2) 13_556 13_666 ?
Al2 Sr2 Al2 96.081(17) 3_565 2_665 ?
Al2 Sr2 Al2 51.64(6) 3_565 2 ?
Al2 Sr2 Al2 118.33(3) 2_665 2 ?
Al2 Sr2 Al2 96.081(17) 3_565 . ?
Al2 Sr2 Al2 96.081(17) 2_665 . ?
Al2 Sr2 Al2 50.06(6) 2 . ?
Al2 Sr2 Al2 50.06(6) 3_565 1_565 ?
Al2 Sr2 Al2 51.64(6) 2_665 1_565 ?
Al2 Sr2 Al2 96.081(17) 2 1_565 ?
Al2 Sr2 Al2 118.33(3) . 1_565 ?
Al2 Sr2 Al2 118.33(3) 3_565 3_665 ?
Al2 Sr2 Al2 50.06(6) 2_665 3_665 ?
Al2 Sr2 Al2 96.081(17) 2 3_665 ?
Al2 Sr2 Al2 51.64(6) . 3_665 ?
Al2 Sr2 Al2 96.081(17) 1_565 3_665 ?
Al2 Sr2 Al1 93.55(3) 3_565 13_676 ?
Al2 Sr2 Al1 48.38(3) 2_665 13_676 ?
Al2 Sr2 Al1 144.04(4) 2 13_676 ?
Al2 Sr2 Al1 144.04(4) . 13_676 ?
Al2 Sr2 Al1 48.38(3) 1_565 13_676 ?
Al2 Sr2 Al1 93.55(3) 3_665 13_676 ?
Al2 Sr2 Al1 48.38(3) 3_565 13_566 ?
Al2 Sr2 Al1 144.04(4) 2_665 13_566 ?
Al2 Sr2 Al1 48.38(3) 2 13_566 ?
Al2 Sr2 Al1 93.55(3) . 13_566 ?
Al2 Sr2 Al1 93.55(3) 1_565 13_566 ?
Al2 Sr2 Al1 144.04(4) 3_665 13_566 ?
Al1 Sr2 Al1 118.215(15) 13_676 13_566 ?
Al2 Sr2 Al1 144.04(4) 3_565 13_666 ?
Al2 Sr2 Al1 93.55(3) 2_665 13_666 ?
Al2 Sr2 Al1 93.55(3) 2 13_666 ?
Al2 Sr2 Al1 48.38(3) . 13_666 ?
Al2 Sr2 Al1 144.04(4) 1_565 13_666 ?
Al2 Sr2 Al1 48.38(3) 3_665 13_666 ?
Al1 Sr2 Al1 118.215(15) 13_676 13_666 ?
Al1 Sr2 Al1 118.215(15) 13_566 13_666 ?
Al2 Sr2 MG1 116.32(2) 3_565 3_565 ?
Al2 Sr2 MG1 94.84(2) 2_665 3_565 ?
Al2 Sr2 MG1 144.371(17) 2 3_565 ?
Al2 Sr2 MG1 144.371(17) . 3_565 ?
Al2 Sr2 MG1 94.84(2) 1_565 3_565 ?
Al2 Sr2 MG1 116.32(2) 3_665 3_565 ?
Al1 Sr2 MG1 52.93(3) 13_676 3_565 ?
Al1 Sr2 MG1 97.19(3) 13_566 3_565 ?
Al1 Sr2 MG1 97.19(3) 13_666 3_565 ?
Al2 Sr2 MG1 94.84(2) 3_565 . ?
Al2 Sr2 MG1 144.371(17) 2_665 . ?
Al2 Sr2 MG1 94.84(2) 2 . ?
Al2 Sr2 MG1 116.32(2) . . ?
Al2 Sr2 MG1 116.32(2) 1_565 . ?
Al2 Sr2 MG1 144.371(17) 3_665 . ?
Al1 Sr2 MG1 97.19(3) 13_676 . ?
Al1 Sr2 MG1 52.93(3) 13_566 . ?
Al1 Sr2 MG1 97.19(3) 13_666 . ?
MG1 Sr2 MG1 50.192(17) 3_565 . ?
Al2 Sr2 MG1 144.371(17) 3_565 2_665 ?
Al2 Sr2 MG1 116.32(2) 2_665 2_665 ?
Al2 Sr2 MG1 116.32(2) 2 2_665 ?
Al2 Sr2 MG1 94.84(2) . 2_665 ?
Al2 Sr2 MG1 144.371(17) 1_565 2_665 ?
Al2 Sr2 MG1 94.84(2) 3_665 2_665 ?
Al1 Sr2 MG1 97.19(3) 13_676 2_665 ?
Al1 Sr2 MG1 97.19(3) 13_566 2_665 ?
Al1 Sr2 MG1 52.93(3) 13_666 2_665 ?
MG1 Sr2 MG1 50.192(17) 3_565 2_665 ?
MG1 Sr2 MG1 50.192(17) . 2_665 ?
Al2 Al1 Al2 64.19(6) 14_566 13_666 ?
Al2 Al1 Al2 64.19(6) 14_566 15_556 ?
Al2 Al1 Al2 64.19(6) 13_666 15_556 ?
Al2 Al1 MG1 119.25(3) 14_566 . ?
Al2 Al1 MG1 175.70(5) 13_666 . ?
Al2 Al1 MG1 119.25(3) 15_556 . ?
Al2 Al1 MG1 119.25(3) 14_566 3_565 ?
Al2 Al1 MG1 119.25(3) 13_666 3_565 ?
Al2 Al1 MG1 175.70(5) 15_556 3_565 ?
MG1 Al1 MG1 57.18(3) . 3_565 ?
Al2 Al1 MG1 175.70(5) 14_566 2_665 ?
Al2 Al1 MG1 119.25(3) 13_666 2_665 ?
Al2 Al1 MG1 119.25(3) 15_556 2_665 ?
MG1 Al1 MG1 57.18(3) . 2_665 ?
MG1 Al1 MG1 57.18(3) 3_565 2_665 ?
Al2 Al1 Sr2 65.77(2) 14_566 13_676 ?
Al2 Al1 Sr2 65.77(2) 13_666 13_676 ?
Al2 Al1 Sr2 120.10(6) 15_556 13_676 ?
MG1 Al1 Sr2 112.71(3) . 13_676 ?
MG1 Al1 Sr2 64.20(2) 3_565 13_676 ?
MG1 Al1 Sr2 112.71(3) 2_665 13_676 ?
Al2 Al1 Sr2 65.77(2) 14_566 13_566 ?
Al2 Al1 Sr2 120.10(6) 13_666 13_566 ?
Al2 Al1 Sr2 65.77(2) 15_556 13_566 ?
MG1 Al1 Sr2 64.20(2) . 13_566 ?
MG1 Al1 Sr2 112.71(3) 3_565 13_566 ?
MG1 Al1 Sr2 112.71(3) 2_665 13_566 ?
Sr2 Al1 Sr2 118.215(15) 13_676 13_566 ?
Al2 Al1 Sr2 120.10(6) 14_566 13_666 ?
Al2 Al1 Sr2 65.77(2) 13_666 13_666 ?
Al2 Al1 Sr2 65.77(2) 15_556 13_666 ?
MG1 Al1 Sr2 112.71(3) . 13_666 ?
MG1 Al1 Sr2 112.71(3) 3_565 13_666 ?
MG1 Al1 Sr2 64.20(2) 2_665 13_666 ?
Sr2 Al1 Sr2 118.215(15) 13_676 13_666 ?
Sr2 Al1 Sr2 118.215(15) 13_566 13_666 ?
Al2 Al1 Sr1 64.13(3) 14_566 13_566 ?
Al2 Al1 Sr1 117.64(3) 13_666 13_566 ?
Al2 Al1 Sr1 117.64(3) 15_556 13_566 ?
MG1 Al1 Sr1 63.70(2) . 13_566 ?
MG1 Al1 Sr1 63.70(2) 3_565 13_566 ?
MG1 Al1 Sr1 111.58(5) 2_665 13_566 ?
Sr2 Al1 Sr1 62.823(4) 13_676 13_566 ?
Sr2 Al1 Sr1 62.823(4) 13_566 13_566 ?
Sr2 Al1 Sr1 175.77(6) 13_666 13_566 ?
Al2 Al1 Sr1 117.64(3) 14_566 13_556 ?
Al2 Al1 Sr1 117.64(3) 13_666 13_556 ?
Al2 Al1 Sr1 64.13(4) 15_556 13_556 ?
MG1 Al1 Sr1 63.70(2) . 13_556 ?
MG1 Al1 Sr1 111.58(5) 3_565 13_556 ?
MG1 Al1 Sr1 63.70(2) 2_665 13_556 ?
Sr2 Al1 Sr1 175.77(6) 13_676 13_556 ?
Sr2 Al1 Sr1 62.823(4) 13_566 13_556 ?
Sr2 Al1 Sr1 62.823(4) 13_666 13_556 ?
Sr1 Al1 Sr1 115.82(2) 13_566 13_556 ?
Al2 Al1 Sr1 117.64(3) 14_566 13_666 ?
Al2 Al1 Sr1 64.13(4) 13_666 13_666 ?
Al2 Al1 Sr1 117.64(3) 15_556 13_666 ?
MG1 Al1 Sr1 111.58(5) . 13_666 ?
MG1 Al1 Sr1 63.70(2) 3_565 13_666 ?
MG1 Al1 Sr1 63.70(2) 2_665 13_666 ?
Sr2 Al1 Sr1 62.823(4) 13_676 13_666 ?
Sr2 Al1 Sr1 175.77(6) 13_566 13_666 ?
Sr2 Al1 Sr1 62.823(4) 13_666 13_666 ?
Sr1 Al1 Sr1 115.82(2) 13_566 13_666 ?
Sr1 Al1 Sr1 115.82(2) 13_556 13_666 ?
Al1 Al2 Al1 104.32(8) 13_666 4_664 ?
Al1 Al2 Al2 122.09(3) 13_666 3 ?
Al1 Al2 Al2 122.09(3) 4_664 3 ?
Al1 Al2 Al2 122.09(3) 13_666 2 ?
Al1 Al2 Al2 122.09(3) 4_664 2 ?
Al2 Al2 Al2 60.0 3 2 ?
Al1 Al2 Al2 57.91(3) 13_666 3_665 ?
Al1 Al2 Al2 57.91(3) 4_664 3_665 ?
Al2 Al2 Al2 180.0 3 3_665 ?
Al2 Al2 Al2 120.0 2 3_665 ?
Al1 Al2 Al2 57.91(3) 13_666 2_655 ?
Al1 Al2 Al2 57.91(3) 4_664 2_655 ?
Al2 Al2 Al2 120.0 3 2_655 ?
Al2 Al2 Al2 180.00(7) 2 2_655 ?
Al2 Al2 Al2 60.0 3_665 2_655 ?
Al1 Al2 Sr1 171.83(6) 13_666 16_556 ?
Al1 Al2 Sr1 67.51(3) 4_664 16_556 ?
Al2 Al2 Sr1 64.61(2) 3 16_556 ?
Al2 Al2 Sr1 64.61(2) 2 16_556 ?
Al2 Al2 Sr1 115.39(2) 3_665 16_556 ?
Al2 Al2 Sr1 115.39(2) 2_655 16_556 ?
Al1 Al2 Sr1 67.51(3) 13_666 . ?
Al1 Al2 Sr1 171.83(6) 4_664 . ?
Al2 Al2 Sr1 64.61(2) 3 . ?
Al2 Al2 Sr1 64.61(2) 2 . ?
Al2 Al2 Sr1 115.39(2) 3_665 . ?
Al2 Al2 Sr1 115.39(2) 2_655 . ?
Sr1 Al2 Sr1 120.65(6) 16_556 . ?
Al1 Al2 Sr2 65.848(17) 13_666 . ?
Al1 Al2 Sr2 113.60(3) 4_664 . ?
Al2 Al2 Sr2 115.82(3) 3 . ?
Al2 Al2 Sr2 64.97(3) 2 . ?
Al2 Al2 Sr2 64.18(3) 3_665 . ?
Al2 Al2 Sr2 115.03(3) 2_655 . ?
Sr1 Al2 Sr2 116.67(3) 16_556 . ?
Sr1 Al2 Sr2 63.781(16) . . ?
Al1 Al2 Sr2 113.60(3) 13_666 16_546 ?
Al1 Al2 Sr2 65.848(17) 4_664 16_546 ?
Al2 Al2 Sr2 64.97(3) 3 16_546 ?
Al2 Al2 Sr2 115.82(3) 2 16_546 ?
Al2 Al2 Sr2 115.03(3) 3_665 16_546 ?
Al2 Al2 Sr2 64.18(3) 2_655 16_546 ?
Sr1 Al2 Sr2 63.781(16) 16_556 16_546 ?
Sr1 Al2 Sr2 116.67(3) . 16_546 ?
Sr2 Al2 Sr2 179.18(6) . 16_546 ?
Al1 Al2 Sr2 113.60(3) 13_666 16_556 ?
Al1 Al2 Sr2 65.848(17) 4_664 16_556 ?
Al2 Al2 Sr2 115.82(3) 3 16_556 ?
Al2 Al2 Sr2 64.97(3) 2 16_556 ?
Al2 Al2 Sr2 64.18(3) 3_665 16_556 ?
Al2 Al2 Sr2 115.03(3) 2_655 16_556 ?
Sr1 Al2 Sr2 63.781(16) 16_556 16_556 ?
Sr1 Al2 Sr2 116.67(3) . 16_556 ?
Sr2 Al2 Sr2 61.67(3) . 16_556 ?
Sr2 Al2 Sr2 118.33(3) 16_546 16_556 ?
Al1 Al2 Sr2 65.848(17) 13_666 1_545 ?
Al1 Al2 Sr2 113.60(3) 4_664 1_545 ?
Al2 Al2 Sr2 64.97(3) 3 1_545 ?
Al2 Al2 Sr2 115.82(3) 2 1_545 ?
Al2 Al2 Sr2 115.03(3) 3_665 1_545 ?
Al2 Al2 Sr2 64.18(3) 2_655 1_545 ?
Sr1 Al2 Sr2 116.67(3) 16_556 1_545 ?
Sr1 Al2 Sr2 63.781(16) . 1_545 ?
Sr2 Al2 Sr2 118.33(3) . 1_545 ?
Sr2 Al2 Sr2 61.67(3) 16_546 1_545 ?
Sr2 Al2 Sr2 179.18(6) 16_556 1_545 ?
MG1 MG1 MG1 180.0 3_565 3_455 ?
MG1 MG1 MG1 60.0 3_565 2_665 ?
MG1 MG1 MG1 120.0 3_455 2_665 ?
MG1 MG1 MG1 120.0 3_565 2_565 ?
MG1 MG1 MG1 60.0 3_455 2_565 ?
MG1 MG1 MG1 180.0 2_665 2_565 ?
MG1 MG1 Al1 61.410(17) 3_565 . ?
MG1 MG1 Al1 118.590(17) 3_455 . ?
MG1 MG1 Al1 61.410(17) 2_665 . ?
MG1 MG1 Al1 118.590(17) 2_565 . ?
MG1 MG1 Al1 118.590(17) 3_565 13_566 ?
MG1 MG1 Al1 61.410(17) 3_455 13_566 ?
MG1 MG1 Al1 118.590(17) 2_665 13_566 ?
MG1 MG1 Al1 61.410(17) 2_565 13_566 ?
Al1 MG1 Al1 180.0 . 13_566 ?
MG1 MG1 Sr2 115.096(9) 3_565 13_566 ?
MG1 MG1 Sr2 64.904(9) 3_455 13_566 ?
MG1 MG1 Sr2 115.096(9) 2_665 13_566 ?
MG1 MG1 Sr2 64.904(9) 2_565 13_566 ?
Al1 MG1 Sr2 62.87(3) . 13_566 ?
Al1 MG1 Sr2 117.13(3) 13_566 13_566 ?
MG1 MG1 Sr2 64.904(9) 3_565 . ?
MG1 MG1 Sr2 115.096(9) 3_455 . ?
MG1 MG1 Sr2 64.904(9) 2_665 . ?
MG1 MG1 Sr2 115.096(9) 2_565 . ?
Al1 MG1 Sr2 117.13(3) . . ?
Al1 MG1 Sr2 62.87(3) 13_566 . ?
Sr2 MG1 Sr2 180.0 13_566 . ?
MG1 MG1 Sr1 115.075(4) 3_565 . ?
MG1 MG1 Sr1 64.925(4) 3_455 . ?
MG1 MG1 Sr1 64.925(4) 2_665 . ?
MG1 MG1 Sr1 115.075(4) 2_565 . ?
Al1 MG1 Sr1 116.249(14) . . ?
Al1 MG1 Sr1 63.751(14) 13_566 . ?
Sr2 MG1 Sr1 117.558(14) 13_566 . ?
Sr2 MG1 Sr1 62.442(14) . . ?
MG1 MG1 Sr1 64.925(4) 3_565 13_566 ?
MG1 MG1 Sr1 115.075(4) 3_455 13_566 ?
MG1 MG1 Sr1 115.075(4) 2_665 13_566 ?
MG1 MG1 Sr1 64.925(4) 2_565 13_566 ?
Al1 MG1 Sr1 63.751(14) . 13_566 ?
Al1 MG1 Sr1 116.249(14) 13_566 13_566 ?
Sr2 MG1 Sr1 62.442(14) 13_566 13_566 ?
Sr2 MG1 Sr1 117.558(14) . 13_566 ?
Sr1 MG1 Sr1 180.0 . 13_566 ?
MG1 MG1 Sr1 64.925(4) 3_565 1_565 ?
MG1 MG1 Sr1 115.075(4) 3_455 1_565 ?
MG1 MG1 Sr1 115.075(4) 2_665 1_565 ?
MG1 MG1 Sr1 64.925(4) 2_565 1_565 ?
Al1 MG1 Sr1 116.249(14) . 1_565 ?
Al1 MG1 Sr1 63.751(14) 13_566 1_565 ?
Sr2 MG1 Sr1 117.558(14) 13_566 1_565 ?
Sr2 MG1 Sr1 62.442(14) . 1_565 ?
Sr1 MG1 Sr1 115.90(3) . 1_565 ?
Sr1 MG1 Sr1 64.10(3) 13_566 1_565 ?
MG1 MG1 Sr1 115.075(4) 3_565 13_556 ?
MG1 MG1 Sr1 64.925(4) 3_455 13_556 ?
MG1 MG1 Sr1 64.925(4) 2_665 13_556 ?
MG1 MG1 Sr1 115.075(4) 2_565 13_556 ?
Al1 MG1 Sr1 63.751(14) . 13_556 ?
Al1 MG1 Sr1 116.249(14) 13_566 13_556 ?
Sr2 MG1 Sr1 62.442(14) 13_566 13_556 ?
Sr2 MG1 Sr1 117.558(14) . 13_556 ?
Sr1 MG1 Sr1 64.10(3) . 13_556 ?
Sr1 MG1 Sr1 115.90(3) 13_566 13_556 ?
Sr1 MG1 Sr1 180.0 1_565 13_556 ?

loop_
_geom_bond_atom_site_label_1
_geom_bond_atom_site_label_2
_geom_bond_distance
_geom_bond_site_symmetry_2
_geom_bond_publ_flag
Sr1 Al2 3.5044(14) 3 ?
Sr1 Al2 3.5044(14) 2 ?
Sr1 Al2 3.5044(14) . ?
Sr1 MG1 3.5971(8) 2_665 ?
Sr1 MG1 3.5971(8) 3 ?
Sr1 MG1 3.5971(8) . ?
Sr1 MG1 3.5971(8) 2 ?
Sr1 MG1 3.5971(8) 3_455 ?
Sr1 MG1 3.5971(8) 1_545 ?
Sr1 Al1 3.5988(9) 13_566 ?
Sr1 Al1 3.5988(9) 13_556 ?
Sr1 Al1 3.5988(9) 13_666 ?
Sr2 Al2 3.5509(7) 3_565 ?
Sr2 Al2 3.5509(7) 2_665 ?
Sr2 Al2 3.5509(7) 2 ?
Sr2 Al2 3.5509(7) . ?
Sr2 Al2 3.5509(7) 1_565 ?
Sr2 Al2 3.5509(7) 3_665 ?
Sr2 Al1 3.5529(8) 13_676 ?
Sr2 Al1 3.5529(9) 13_566 ?
Sr2 Al1 3.5529(9) 13_666 ?
Sr2 MG1 3.5942(10) 3_565 ?
Sr2 MG1 3.5942(10) . ?
Sr2 MG1 3.5942(10) 2_665 ?
Al1 Al2 2.9107(19) 14_566 ?
Al1 Al2 2.9107(19) 13_666 ?
Al1 Al2 2.9107(19) 15_556 ?
Al1 MG1 3.1856(17) . ?
Al1 MG1 3.1856(17) 3_565 ?
Al1 MG1 3.1856(17) 2_665 ?
Al1 Sr2 3.5529(8) 13_676 ?
Al1 Sr2 3.5529(8) 13_566 ?
Al1 Sr2 3.5529(8) 13_666 ?
Al1 Sr1 3.5988(9) 13_566 ?
Al1 Sr1 3.5988(9) 13_556 ?
Al1 Sr1 3.5988(9) 13_666 ?
Al2 Al1 2.9107(19) 13_666 ?
Al2 Al1 2.9107(19) 4_664 ?
Al2 Al2 3.005(3) 3 ?
Al2 Al2 3.005(3) 2 ?
Al2 Al2 3.093(3) 3_665 ?
Al2 Al2 3.093(3) 2_655 ?
Al2 Sr1 3.5044(14) 16_556 ?
Al2 Sr2 3.5509(7) 16_546 ?
Al2 Sr2 3.5509(7) 16_556 ?
Al2 Sr2 3.5509(7) 1_545 ?
MG1 MG1 3.0489(7) 3_565 ?
MG1 MG1 3.0489(7) 3_455 ?
MG1 MG1 3.0489(7) 2_665 ?
MG1 MG1 3.0489(7) 2_565 ?
MG1 Al1 3.1856(17) 13_566 ?
MG1 Sr2 3.5942(10) 13_566 ?
MG1 Sr1 3.5971(8) 13_566 ?
MG1 Sr1 3.5971(8) 1_565 ?
MG1 Sr1 3.5971(8) 13_556 ?
